data_2005132
loop_
_publ_author_name
'Pajunen, A.'
'Oksanen, A.'
'Leskel\"a, M.'

_publ_section_title
;
 Bis(1,3-diaminopropane)diiodoplatinum(IV) Diiodide Dihydrate
;
_journal_issue 7
_journal_name_full 'Acta Crystallographica Section C'
_journal_page_first 1643
_journal_page_last 1645
_journal_paper_doi 10.1107/S0108270196002235
_journal_volume 52
_journal_year 1996
_chemical_formula_iupac '[Pt I2 (C3 H10 N2)2]I2 , 2H2 O'
_chemical_formula_moiety 'C6 H20 I2 N4 Pt 2+, 2I 1- , 2H2 O'
_chemical_formula_structural '(Pt (C3 H10 N2)2 I2) I2 (H2 O)2'
_chemical_formula_sum 'C6 H24 I4 N4 O2 Pt'
_chemical_formula_weight 886.98
_chemical_name_systematic
;
Bis(1,3-diaminopropane(diiodo)platinum(IV) Diiodide Dihydrate
;
_space_group_IT_number 63
_symmetry_cell_setting orthorhombic
_symmetry_space_group_name_Hall '-C 2c 2'
_symmetry_space_group_name_H-M 'C m c m'
_audit_creation_method SHELXL
_cell_angle_alpha 90.00
_cell_angle_beta 90.00
_cell_angle_gamma 90.00
_cell_formula_units_Z 4
_cell_length_a 10.741(2)
_cell_length_b 20.532(4)
_cell_length_c 8.776(2)
_cell_measurement_reflns_used 18
_cell_measurement_temperature 293(2)
_cell_measurement_theta_max 13
_cell_measurement_theta_min 8
_cell_volume 1935.4(7)
_computing_cell_refinement P3
_computing_data_collection 'P3 (Nicolet XRD Corporation, 1980)'
_computing_data_reduction P3
_computing_molecular_graphics SHELXTL/PC
_computing_publication_material SHELXL93
_computing_structure_refinement 'SHELXL93 (Sheldrick, 1993)'
_computing_structure_solution 'SHELXTL/PC (Sheldrick, 1990)'
_diffrn_ambient_temperature 293(2)
_diffrn_measurement_device 'Nicolet P3'
_diffrn_measurement_method \w--2\q
_diffrn_radiation_monochromator graphite
_diffrn_radiation_source 'fine-focus sealed tube'
_diffrn_radiation_type MoK\a
_diffrn_radiation_wavelength 0.71073
_diffrn_reflns_av_R_equivalents 0.0000
_diffrn_reflns_av_sigmaI/netI 0.0361
_diffrn_reflns_limit_h_max 15
_diffrn_reflns_limit_h_min 0
_diffrn_reflns_limit_k_max 28
_diffrn_reflns_limit_k_min 0
_diffrn_reflns_limit_l_max 12
_diffrn_reflns_limit_l_min 0
_diffrn_reflns_number 1575
_diffrn_reflns_theta_max 30.00
_diffrn_reflns_theta_min 1.98
_diffrn_standards_decay_% 0
_diffrn_standards_interval_count 100
_diffrn_standards_number 3
_exptl_absorpt_coefficient_mu 13.630
_exptl_absorpt_correction_T_max 1.00
_exptl_absorpt_correction_T_min 0.845
_exptl_absorpt_correction_type 'empirical, \y-scans (North, Phillips & Mathews, 1968)'
_exptl_crystal_colour Black
_exptl_crystal_density_diffrn 3.044
_exptl_crystal_density_meas ?
_exptl_crystal_description Needle
_exptl_crystal_F_000 1576
_exptl_crystal_size_max 0.20
_exptl_crystal_size_mid 0.15
_exptl_crystal_size_min 0.10
_refine_diff_density_max 1.013
_refine_diff_density_min -1.306
_refine_ls_extinction_coef 0.00022(3)
_refine_ls_extinction_method 'SHELXL93 (Sheldrick, 1993)'
_refine_ls_goodness_of_fit_all 0.923
_refine_ls_goodness_of_fit_obs 1.046
_refine_ls_hydrogen_treatment noref
_refine_ls_matrix_type full
_refine_ls_number_parameters 55
_refine_ls_number_reflns 1575
_refine_ls_number_restraints 0
_refine_ls_restrained_S_all 0.923
_refine_ls_restrained_S_obs 1.046
_refine_ls_R_factor_all 0.0550
_refine_ls_R_factor_obs 0.0328
_refine_ls_shift/esd_max 0.084
_refine_ls_shift/esd_mean 0.005
_refine_ls_structure_factor_coef Fsqd
_refine_ls_weighting_details 'w = 1/[\s^2^(Fo^2^)+(0.0402P)^2^+7.0411P] where P=(Fo^2^+2Fc^2^)/3'
_refine_ls_weighting_scheme calc
_refine_ls_wR_factor_all 0.0788
_refine_ls_wR_factor_obs 0.0741
_reflns_number_observed 1101
_reflns_number_total 1575
_reflns_observed_criterion >2sigma(I)
_cod_data_source_file jz1105.cif
_cod_data_source_block iodo
_cod_depositor_comments
;
The following automatic conversions were performed:
'_symmetry_cell_setting' value 'Orthorhombic' changed to 'orthorhombic'
according to '/home/saulius/struct/CIF-dictionaries/cif_core.dic'
dictionary named 'cif_core.dic' version 2.4.1 from 2010-06-29.

Automatic conversion script
Id: cif_fix_enum 1527 2010-12-29 10:47:43Z saulius 

The following automatic conversions were performed:

'_symmetry_cell_setting' value 'Orthorhombic' changed to
'orthorhombic' according to
/home/saulius/struct/CIF-dictionaries/cif_core.dic dictionary named
'cif_core.dic' version 2.4.1 from 2010-06-29.

Automatic conversion script
Id: cif_fix_values 1715 2011-07-08 13:25:40Z adriana 

The following automatic conversions were performed:

'_exptl_crystal_density_meas' value 'not measured' was changed to '?'
- the value is perceived as not measured.

Automatic conversion script
Id: cif_fix_values 3008 2015-01-20 13:52:24Z robertas 

The following automatic conversions were performed:

'_refine_ls_weighting_scheme' value 'calc w =
1/[\s^2^(Fo^2^)+(0.0402P)^2^+7.0411P] where P=(Fo^2^+2Fc^2^)/3' was
changed to 'calc'. New tag '_refine_ls_weighting_details' was
created. The value of the new tag was set to 'w =
1/[\s^2^(Fo^2^)+(0.0402P)^2^+7.0411P] where P=(Fo^2^+2Fc^2^)/3'.

Automatic conversion script
Id: cif_fix_values 3143 2015-03-26 13:38:13Z robertas 
;
_cod_database_code 2005132

loop_
_symmetry_equiv_pos_as_xyz
'x, y, z'
'-x, -y, z+1/2'
'-x, y, -z+1/2'
'x, -y, -z'
'x+1/2, y+1/2, z'
'-x+1/2, -y+1/2, z+1/2'
'-x+1/2, y+1/2, -z+1/2'
'x+1/2, -y+1/2, -z'
'-x, -y, -z'
'x, y, -z-1/2'
'x, -y, z-1/2'
'-x, y, z'
'-x+1/2, -y+1/2, -z'
'x+1/2, y+1/2, -z-1/2'
'x+1/2, -y+1/2, z-1/2'
'-x+1/2, y+1/2, z'

loop_
_atom_site_aniso_label
_atom_site_aniso_U_11
_atom_site_aniso_U_22
_atom_site_aniso_U_33
_atom_site_aniso_U_12
_atom_site_aniso_U_13
_atom_site_aniso_U_23
Pt 0.0295(2) 0.0221(2) 0.0388(2) 0.000 0.000 0.000
I1 0.0445(5) 0.0252(4) 0.0412(4) 0.000 0.000 0.000
I2 0.0466(5) 0.0241(3) 0.0576(5) 0.000 0.000 0.000
I3 0.0583(6) 0.0462(5) 0.0645(6) 0.000 0.000 0.000
I4 0.0874(8) 0.0368(4) 0.0442(5) 0.000 0.000 0.000
O 0.047(4) 0.051(3) 0.058(4) 0.000 0.000 -0.002(3)
N 0.039(3) 0.037(2) 0.049(3) -0.002(2) -0.008(2) 0.003(2)
C1 0.036(3) 0.035(3) 0.077(5) 0.004(2) -0.010(3) -0.003(3)
C2 0.033(5) 0.048(5) 0.083(8) 0.004(4) 0.000 0.000

loop_
_atom_site_label
_atom_site_occupancy
_atom_site_fract_x
_atom_site_fract_y
_atom_site_fract_z
_atom_site_U_iso_or_equiv
_atom_site_thermal_displace_type
_atom_site_calc_flag
_atom_site_refinement_flags
_atom_site_type_symbol
Pt 1 .0 .12125(2) .2500 .03014(13) Uani d S Pt
I1 1 .0 -.01093(3) .2500 .0370(2) Uani d S I
I2 1 .0 .25239(4) .2500 .0427(2) Uani d S I
I3 1 .0 .42738(5) .2500 .0563(3) Uani d S I
I4 1 .0 .19766(5) .7500 .0561(3) Uani d S I
O 1 .2787(7) .0 .0 .052(2) Uani d S O
H01 1 .331(4) .0121(9) -.085(6) .080 Uiso d R H
N 1 -0.1348(5) .1196(2) .0806(6) .0414(12) Uani d . N
H1 1 -0.1525(10) .078(2) .0609(13) .080 Uiso d R H
H2 1 -0.1002(19) .1360(9) -.003(5) .080 Uiso d R H
C1 1 -0.2543(6) .1546(3) .1053(10) .050(2) Uani d . C
H11 1 -0.306(3) .1469(5) .023(4) .080 Uiso d R H
H12 1 -0.2392(9) .199(2) .1092(10) .080 Uiso d R H
C2 1 -0.3222(10) .1336(5) .2500 .055(3) Uani d S C
H21 1 -0.3317(13) .085(4) .2500 .080 Uiso d SR H
H22 1 -0.408(7) .1531(15) .2500 .080 Uiso d SR H

loop_
_atom_type_symbol
_atom_type_description
_atom_type_scat_dispersion_real
_atom_type_scat_dispersion_imag
_atom_type_scat_source
C C 0.0033 0.0016 'International Tables Vol C Tables 4.2.6.8 and 6.1.1.4'
H H 0.0000 0.0000 'International Tables Vol C Tables 4.2.6.8 and 6.1.1.4'
N N 0.0061 0.0033 'International Tables Vol C Tables 4.2.6.8 and 6.1.1.4'
O O 0.0106 0.0060 'International Tables Vol C Tables 4.2.6.8 and 6.1.1.4'
I I -0.4742 1.8119 'International Tables Vol C Tables 4.2.6.8 and 6.1.1.4'
Pt Pt -1.7033 8.3905 'International Tables Vol C Tables 4.2.6.8 and 6.1.1.4'

loop_
_geom_angle_atom_site_label_1
_geom_angle_atom_site_label_2
_geom_angle_atom_site_label_3
_geom_angle_site_symmetry_1
_geom_angle_site_symmetry_3
_geom_angle
_geom_angle_publ_flag
N Pt N 3 . 178.1(2) yes
N Pt N 3 12 91.5(3) yes
N Pt N . 12 88.5(3) ?
N Pt N 3 10_556 88.5(3) ?
N Pt N . 10_556 91.5(3) ?
N Pt N 12 10_556 178.1(2) ?
N Pt I2 3 . 90.93(12) yes
N Pt I2 . . 90.92(12) ?
N Pt I2 12 . 90.93(12) ?
N Pt I2 10_556 . 90.93(12) ?
N Pt I1 3 . 89.07(12) yes
N Pt I1 . . 89.08(12) ?
N Pt I1 12 . 89.07(12) ?
N Pt I1 10_556 . 89.07(12) ?
I2 Pt I1 . . 180.0 ?
C1 N Pt . . 119.3(5) ?
N C1 C2 . . 113.4(6) yes
C1 C2 C1 10_556 . 112.5(8) yes

loop_
_geom_bond_atom_site_label_1
_geom_bond_atom_site_label_2
_geom_bond_distance
_geom_bond_publ_flag
Pt N 2.075(5) yes
Pt I2 2.6925(11) yes
Pt I1 2.7140(9) yes
N C1 1.487(8) yes
C1 C2 1.527(9) yes

loop_
_geom_torsion_atom_site_label_1
_geom_torsion_atom_site_label_2
_geom_torsion_atom_site_label_3
_geom_torsion_atom_site_label_4
_geom_torsion_site_symmetry_1
_geom_torsion_site_symmetry_4
_geom_torsion
N Pt N C1 12 . 146.5(4)
N Pt N C1 10_556 . -35.3(5)
N Pt N C1 3 . -124.4(4)
I2 Pt N C1 . . 55.6(4)
I1 Pt N C1 . . -124.4(4)
Pt N C1 C2 . . 55.5(6)
N C1 C2 C1 . 10_556 -69.0(9)
